data_4001458
loop_
_publ_author_name
'Wang, Lei'
'Hwu, Shiou-Jyh'

_publ_section_title
;
 A New Series of Chalcohalide Semiconductors with Composite
 CdBr2/Sb2Se3Lattices: Synthesis and Characterization of CdSb2Se3Br2and
 Indium Derivatives InSb2S4X (X = Cl and Br) and InM2Se4Br (M = Sb and Bi)
;
_journal_issue 25
_journal_name_full 'Chemistry of Materials'
_journal_page_first 6212
_journal_paper_doi 10.1021/cm701995d
_journal_volume 19
_journal_year 2007
_chemical_formula_sum 'Br2 Cd Sb2 Se3'
_chemical_formula_weight 752.61
_chemical_name_common 'Cadimum Antimony Selenobromide'
_chemical_name_systematic
; 
 ? 
;
_space_group_IT_number 12
_symmetry_cell_setting monoclinic
_symmetry_space_group_name_Hall '-C 2y'
_symmetry_space_group_name_H-M 'C 1 2/m 1'
_atom_sites_solution_primary direct
_atom_sites_solution_secondary difmap
_audit_creation_method SHELXL-97
_cell_angle_alpha 90.00
_cell_angle_beta 119.00(3)
_cell_angle_gamma 90.00
_cell_formula_units_Z 4
_cell_length_a 20.998(4)
_cell_length_b 4.0260(8)
_cell_length_c 12.149(2)
_cell_measurement_reflns_used 3130
_cell_measurement_temperature 293(2)
_cell_measurement_theta_max 26.3714
_cell_measurement_theta_min 2.1147
_cell_volume 898.3(4)
_computing_cell_refinement 'CrystalClear (Rigaku/MSC, 1999)'
_computing_data_collection 'CrystalClear (Rigaku/MSC, 1999)'
_computing_data_reduction 'CrystalClear (Rigaku/MSC, 1999)'
_computing_molecular_graphics 'SHELXL-97 (Sheldrick, 1997)'
_computing_publication_material 'SHELXL-97 (Sheldrick, 1997)'
_computing_structure_refinement 'SHELXL-97 (Sheldrick, 1997)'
_computing_structure_solution 'SHELXS-97 (Sheldrick, 1990)'
_diffrn_ambient_temperature 293(2)
_diffrn_detector_area_resol_mean 14.6199
_diffrn_measured_fraction_theta_full 0.995
_diffrn_measured_fraction_theta_max 0.995
_diffrn_measurement_details
;
scan:
 Number of images: 600
            Slice: -90.0000 - 90.0000
      Image width: 0.3000
         Exp time: 15.0000
    Rotation axis: Omega
            Omega: 0.0000
              Chi: 45.0000
              Phi: 0.0000
              XTD: 27.1366
           2theta: -0.2307
scan:
 Number of images: 200
            Slice: -30.0000 - 30.0000
      Image width: 0.3000
         Exp time: 15.0000
    Rotation axis: Omega
            Omega: 0.0000
              Chi: 45.0000
              Phi: 90.0000
              XTD: 27.1366
           2theta: -0.2307

;
_diffrn_measurement_device
;
Mercury CCD (2x2 bin mode)
;
_diffrn_measurement_device_details
;
AFC8: Eulerian 3-circle
;
_diffrn_measurement_device_type 'Rigaku AFC8S'
_diffrn_measurement_method '\w scans'
_diffrn_radiation_detector CCD
_diffrn_radiation_monochromator graphite
_diffrn_radiation_source 'fine-focus sealed tube'
_diffrn_radiation_type MoK\a
_diffrn_radiation_wavelength 0.71073
_diffrn_reflns_av_R_equivalents 0.0794
_diffrn_reflns_av_sigmaI/netI 0.0578
_diffrn_reflns_limit_h_max 26
_diffrn_reflns_limit_h_min -26
_diffrn_reflns_limit_k_max 4
_diffrn_reflns_limit_k_min -5
_diffrn_reflns_limit_l_max 15
_diffrn_reflns_limit_l_min -15
_diffrn_reflns_number 4267
_diffrn_reflns_theta_full 26.37
_diffrn_reflns_theta_max 26.37
_diffrn_reflns_theta_min 2.11
_diffrn_standards_decay_% 0
_diffrn_standards_interval_count 0
_diffrn_standards_interval_time 0
_diffrn_standards_number 0
_exptl_absorpt_coefficient_mu 29.280
_exptl_absorpt_correction_T_max 0.6169
_exptl_absorpt_correction_T_min 0.0263
_exptl_absorpt_correction_type multi-scan
_exptl_absorpt_process_details 'REQAB, CrystalClear'
_exptl_crystal_colour Black
_exptl_crystal_density_diffrn 5.535
_exptl_crystal_density_method 'not measured'
_exptl_crystal_description needle
_exptl_crystal_F_000 1212
_exptl_crystal_size_max 0.50
_exptl_crystal_size_mid 0.02
_exptl_crystal_size_min 0.02
_refine_diff_density_max 2.734
_refine_diff_density_min -2.181
_refine_diff_density_rms 0.507
_refine_ls_extinction_method none
_refine_ls_goodness_of_fit_ref 1.142
_refine_ls_matrix_type full
_refine_ls_number_parameters 49
_refine_ls_number_reflns 1047
_refine_ls_number_restraints 0
_refine_ls_restrained_S_all 1.142
_refine_ls_R_factor_all 0.0590
_refine_ls_R_factor_gt 0.0566
_refine_ls_shift/su_max 0.001
_refine_ls_shift/su_mean 0.000
_refine_ls_structure_factor_coef Fsqd
_refine_ls_weighting_details 'calc w=1/[\s^2^(Fo^2^)+(0.0517P)^2^+59.3433P] where P=(Fo^2^+2Fc^2^)/3'
_refine_ls_weighting_scheme calc
_refine_ls_wR_factor_gt 0.1330
_refine_ls_wR_factor_ref 0.1357
_reflns_number_gt 997
_reflns_number_total 1047
_reflns_threshold_expression >2sigma(I)
_cod_data_source_file cm701995d-file003.cif
_cod_data_source_block LW2-99-3a-new_CdSb2Se3Br2
_cod_depositor_comments
;
The following automatic conversions were performed:

'_exptl_absorpt_correction_type' value 'Multi-scan' changed to
'multi-scan' according to
/home/saulius/struct/CIF-dictionaries/cif_core.dic dictionary named
'cif_core.dic' version 2.4.1 from 2010-06-29.

Automatic conversion script
Id: cif_fix_values 1715 2011-07-08 13:25:40Z adriana 
;
_cod_original_cell_volume 898.3(3)
_cod_original_sg_symbol_H-M 'C 2/m'
_cod_database_code 4001458

loop_
_symmetry_equiv_pos_as_xyz
'x, y, z'
'-x, y, -z'
'x+1/2, y+1/2, z'
'-x+1/2, y+1/2, -z'
'-x, -y, -z'
'x, -y, z'
'-x+1/2, -y+1/2, -z'
'x+1/2, -y+1/2, z'

loop_
_atom_site_label
_atom_site_type_symbol
_atom_site_fract_x
_atom_site_fract_y
_atom_site_fract_z
_atom_site_U_iso_or_equiv
_atom_site_adp_type
_atom_site_occupancy
_atom_site_symmetry_multiplicity
_atom_site_calc_flag
_atom_site_refinement_flags
Cd Cd -0.15060(7) 0.5000 0.54678(12) 0.0284(4) Uani 1 2 d S
Sb1 Sb 0.04515(6) 1.0000 0.78270(10) 0.0209(3) Uani 1 2 d S
Sb2 Sb 0.20357(6) 0.5000 1.09016(10) 0.0229(3) Uani 1 2 d S
Se1 Se 0.32098(8) 0.0000 1.13845(15) 0.0189(4) Uani 1 2 d S
Se2 Se 0.09883(8) 1.0000 1.02536(15) 0.0183(4) Uani 1 2 d S
Se3 Se -0.04009(8) 0.5000 0.78436(16) 0.0203(4) Uani 1 2 d S
Br1 Br -0.28761(9) 0.5000 0.35083(15) 0.0230(4) Uani 1 2 d S
Br2 Br -0.10403(11) 0.0000 0.45364(18) 0.0317(5) Uani 1 2 d S

loop_
_atom_site_aniso_label
_atom_site_aniso_U_11
_atom_site_aniso_U_22
_atom_site_aniso_U_33
_atom_site_aniso_U_23
_atom_site_aniso_U_13
_atom_site_aniso_U_12
Cd 0.0193(6) 0.0292(8) 0.0257(7) 0.000 0.0022(5) 0.000
Sb1 0.0194(6) 0.0211(7) 0.0181(6) 0.000 0.0060(4) 0.000
Sb2 0.0247(6) 0.0230(7) 0.0194(6) 0.000 0.0094(5) 0.000
Se1 0.0179(8) 0.0197(9) 0.0162(7) 0.000 0.0060(6) 0.000
Se2 0.0160(7) 0.0199(9) 0.0162(8) 0.000 0.0056(6) 0.000
Se3 0.0149(7) 0.0212(9) 0.0214(8) 0.000 0.0060(6) 0.000
Br1 0.0180(8) 0.0270(10) 0.0188(8) 0.000 0.0048(6) 0.000
Br2 0.0345(10) 0.0332(11) 0.0333(10) 0.000 0.0212(8) 0.000

loop_
_atom_type_symbol
_atom_type_description
_atom_type_scat_dispersion_real
_atom_type_scat_dispersion_imag
_atom_type_scat_source
Se Se -0.0929 2.2259 'International Tables Vol C Tables 4.2.6.8 and 6.1.1.4'
Br Br -0.2901 2.4595 'International Tables Vol C Tables 4.2.6.8 and 6.1.1.4'
Cd Cd -0.8075 1.2024 'International Tables Vol C Tables 4.2.6.8 and 6.1.1.4'
Sb Sb -0.5866 1.5461 'International Tables Vol C Tables 4.2.6.8 and 6.1.1.4'

loop_
_geom_angle_atom_site_label_1
_geom_angle_atom_site_label_2
_geom_angle_atom_site_label_3
_geom_angle
_geom_angle_site_symmetry_1
_geom_angle_site_symmetry_3
Se3 Cd Br1 160.44(8) . .
Se3 Cd Br2 98.61(6) . .
Br1 Cd Br2 94.45(6) . .
Se3 Cd Br2 98.61(6) . 1_565
Br1 Cd Br2 94.45(6) . 1_565
Br2 Cd Br2 95.79(7) . 1_565
Se3 Cd Br1 82.85(5) . 7_456
Br1 Cd Br1 82.79(5) . 7_456
Br2 Cd Br1 89.47(4) . 7_456
Br2 Cd Br1 174.25(6) 1_565 7_456
Se3 Cd Br1 82.85(5) . 7_466
Br1 Cd Br1 82.79(5) . 7_466
Br2 Cd Br1 174.25(6) . 7_466
Br2 Cd Br1 89.47(4) 1_565 7_466
Br1 Cd Br1 85.18(6) 7_456 7_466
Se2 Sb1 Se3 85.18(5) . 1_565
Se2 Sb1 Se3 85.18(5) . .
Se3 Sb1 Se3 96.40(6) 1_565 .
Se1 Sb2 Se2 88.71(5) 7_557 1_545
Se1 Sb2 Se2 88.71(5) 7_557 .
Se2 Sb2 Se2 92.01(6) 1_545 .
Se1 Sb2 Se1 85.80(5) 7_557 1_565
Se2 Sb2 Se1 173.24(6) 1_545 1_565
Se2 Sb2 Se1 91.80(4) . 1_565
Se1 Sb2 Se1 85.80(5) 7_557 .
Se2 Sb2 Se1 91.80(4) 1_545 .
Se2 Sb2 Se1 173.24(6) . .
Se1 Sb2 Se1 83.88(5) 1_565 .
Sb2 Se1 Sb2 94.20(5) 7_557 1_545
Sb2 Se1 Sb2 94.20(5) 7_557 .
Sb2 Se1 Sb2 83.88(5) 1_545 .
Sb1 Se2 Sb2 99.72(6) . 1_565
Sb1 Se2 Sb2 99.72(6) . .
Sb2 Se2 Sb2 92.01(6) 1_565 .
Cd Se3 Sb1 102.85(6) . .
Cd Se3 Sb1 102.85(6) . 1_545
Sb1 Se3 Sb1 96.40(6) . 1_545
Cd Br1 Cd 97.21(5) . 7_456
Cd Br1 Cd 97.21(5) . 7_466
Cd Br1 Cd 85.18(6) 7_456 7_466
Cd Br2 Cd 95.79(7) 1_545 .

loop_
_geom_bond_atom_site_label_1
_geom_bond_atom_site_label_2
_geom_bond_distance
_geom_bond_site_symmetry_2
Cd Se3 2.687(2) .
Cd Br1 2.703(2) .
Cd Br2 2.7132(16) .
Cd Br2 2.7132(16) 1_565
Cd Br1 2.9745(17) 7_456
Cd Br1 2.9745(17) 7_466
Sb1 Se2 2.596(2) .
Sb1 Se3 2.7002(13) 1_565
Sb1 Se3 2.7002(13) .
Sb2 Se1 2.567(2) 7_557
Sb2 Se2 2.7982(14) 1_545
Sb2 Se2 2.7982(14) .
Sb2 Se1 3.0120(15) 1_565
Sb2 Se1 3.0120(15) .
Se1 Sb2 2.567(2) 7_557
Se1 Sb2 3.0120(15) 1_545
Se2 Sb2 2.7982(14) 1_565
Se3 Sb1 2.7002(13) 1_545
Br1 Cd 2.9745(17) 7_456
Br1 Cd 2.9745(17) 7_466
Br2 Cd 2.7132(16) 1_545
